data_2239439
loop_
_publ_author_name
'Vieira, Vanessa C. M.'
'Golen, James A.'
'Rheingold, Arnold L.'
'Manke, David R.'

_publ_section_title
;
 Dimethyl 2-nitrobiphenyl-4,4'-dicarboxylate
;
_journal_issue 3
_journal_name_full 'Acta Crystallographica Section E'
_journal_page_first o371
_journal_paper_doi 10.1107/S1600536814004218
_journal_volume 70
_journal_year 2014
_chemical_formula_iupac 'C16 H13 N O6'
_chemical_formula_moiety 'C16 H13 N O6'
_chemical_formula_sum 'C16 H13 N O6'
_chemical_formula_weight 315.27
_chemical_name_systematic
;
Dimethyl 2-nitrobiphenyl-4,4'-dicarboxylate
;
_space_group_IT_number 15
_symmetry_cell_setting monoclinic
_symmetry_space_group_name_Hall '-C 2yc'
_symmetry_space_group_name_H-M 'C 1 2/c 1'
_atom_sites_solution_hydrogens geom
_atom_sites_solution_primary direct
_atom_sites_solution_secondary difmap
_audit_creation_method SHELXL-97
_cell_angle_alpha 90.00
_cell_angle_beta 118.342(7)
_cell_angle_gamma 90.00
_cell_formula_units_Z 8
_cell_length_a 20.3958(17)
_cell_length_b 8.3334(6)
_cell_length_c 18.9386(14)
_cell_measurement_reflns_used 7800
_cell_measurement_temperature 90(2)
_cell_measurement_theta_max 26.35
_cell_measurement_theta_min 2.44
_cell_volume 2833.1(4)
_computing_cell_refinement 'SAINT (Bruker, 2005)'
_computing_data_collection 'APEX2 (Bruker, 2005)'
_computing_data_reduction 'SAINT (Bruker, 2005)'
_computing_molecular_graphics 'SHELXTL (Sheldrick, 2008)'
_computing_publication_material 'SHELXTL (Sheldrick, 2008)'
_computing_structure_refinement 'SHELXL97 (Sheldrick, 2008)'
_computing_structure_solution 'SHELXS97 (Sheldrick, 2008)'
_diffrn_ambient_temperature 90(2)
_diffrn_measured_fraction_theta_full 0.998
_diffrn_measured_fraction_theta_max 0.997
_diffrn_measurement_device_type 'Bruker APEXII CCD'
_diffrn_measurement_method '\f and \w scans'
_diffrn_radiation_monochromator graphite
_diffrn_radiation_source 'fine-focus sealed tube'
_diffrn_radiation_type MoK\a
_diffrn_radiation_wavelength 0.71073
_diffrn_reflns_av_R_equivalents 0.0294
_diffrn_reflns_av_sigmaI/netI 0.0224
_diffrn_reflns_limit_h_max 25
_diffrn_reflns_limit_h_min -25
_diffrn_reflns_limit_k_max 10
_diffrn_reflns_limit_k_min -10
_diffrn_reflns_limit_l_max 23
_diffrn_reflns_limit_l_min -23
_diffrn_reflns_number 19059
_diffrn_reflns_theta_full 25.00
_diffrn_reflns_theta_max 26.46
_diffrn_reflns_theta_min 2.69
_exptl_absorpt_coefficient_mu 0.115
_exptl_absorpt_correction_T_max 0.9830
_exptl_absorpt_correction_T_min 0.9719
_exptl_absorpt_correction_type multi-scan
_exptl_absorpt_process_details '(SADABS; Bruker, 2005)'
_exptl_crystal_colour colorless
_exptl_crystal_density_diffrn 1.478
_exptl_crystal_density_method 'not measured'
_exptl_crystal_description block
_exptl_crystal_F_000 1312
_exptl_crystal_size_max 0.25
_exptl_crystal_size_mid 0.20
_exptl_crystal_size_min 0.15
_refine_diff_density_max 0.286
_refine_diff_density_min -0.217
_refine_ls_extinction_method none
_refine_ls_goodness_of_fit_ref 1.037
_refine_ls_hydrogen_treatment constr
_refine_ls_matrix_type full
_refine_ls_number_parameters 210
_refine_ls_number_reflns 2918
_refine_ls_number_restraints 0
_refine_ls_restrained_S_all 1.037
_refine_ls_R_factor_all 0.0462
_refine_ls_R_factor_gt 0.0343
_refine_ls_shift/su_max 0.000
_refine_ls_shift/su_mean 0.000
_refine_ls_structure_factor_coef Fsqd
_refine_ls_weighting_details 'calc w=1/[\s^2^(Fo^2^)+(0.0512P)^2^+1.4779P] where P=(Fo^2^+2Fc^2^)/3'
_refine_ls_weighting_scheme calc
_refine_ls_wR_factor_gt 0.0906
_refine_ls_wR_factor_ref 0.0970
_reflns_number_gt 2360
_reflns_number_total 2918
_reflns_threshold_expression I>2sigma(I)
_cod_data_source_file ff2127sup1.cif
_cod_data_source_block I
_cod_original_sg_symbol_H-M 'C 2/c'
_cod_database_code 2239439
_cod_database_fobs_code 2239439

loop_
_symmetry_equiv_pos_as_xyz
'x, y, z'
'-x, y, -z+1/2'
'x+1/2, y+1/2, z'
'-x+1/2, y+1/2, -z+1/2'
'-x, -y, -z'
'x, -y, z-1/2'
'-x+1/2, -y+1/2, -z'
'x+1/2, -y+1/2, z-1/2'

loop_
_atom_site_type_symbol
_atom_site_label
_atom_site_fract_x
_atom_site_fract_y
_atom_site_fract_z
_atom_site_U_iso_or_equiv
_atom_site_adp_type
_atom_site_calc_flag
_atom_site_refinement_flags
_atom_site_occupancy
_atom_site_symmetry_multiplicity
O O1 0.20578(5) 0.35494(11) 0.07049(6) 0.0225(2) Uani d . 1 1
O O2 0.19389(5) 0.61983(11) 0.04893(6) 0.0241(2) Uani d . 1 1
O O3 0.43918(5) 0.91646(12) 0.14067(6) 0.0294(3) Uani d . 1 1
O O4 0.48248(5) 0.82157(11) 0.06479(5) 0.0231(2) Uani d . 1 1
O O5 0.81617(5) 0.57857(12) 0.26263(6) 0.0250(2) Uani d . 1 1
O O6 0.78697(5) 0.47958(13) 0.14129(6) 0.0304(3) Uani d . 1 1
N N1 0.44911(6) 0.80702(13) 0.10372(6) 0.0197(3) Uani d . 1 1
C C1 0.12899(7) 0.35323(17) 0.05505(9) 0.0239(3) Uani d . 1 1
H H1A 0.1125 0.2420 0.0527 0.036 Uiso calc R 1 1
H H1B 0.0974 0.4064 0.0038 0.036 Uiso calc R 1 1
H H1C 0.1251 0.4101 0.0982 0.036 Uiso calc R 1 1
C C2 0.23120(7) 0.49999(15) 0.06615(8) 0.0186(3) Uani d . 1 1
C C3 0.31111(7) 0.49867(15) 0.08548(7) 0.0182(3) Uani d . 1 1
C C4 0.34421(7) 0.64598(16) 0.08921(7) 0.0179(3) Uani d . 1 1
H H4A 0.3169 0.7428 0.0807 0.022 Uiso calc R 1 1
C C5 0.41786(7) 0.64881(16) 0.10550(7) 0.0178(3) Uani d . 1 1
C C6 0.46139(7) 0.51142(16) 0.12059(8) 0.0191(3) Uani d . 1 1
C C7 0.42667(7) 0.36580(16) 0.11802(8) 0.0210(3) Uani d . 1 1
H H7A 0.4546 0.2693 0.1289 0.025 Uiso calc R 1 1
C C8 0.35235(7) 0.35825(16) 0.10001(8) 0.0206(3) Uani d . 1 1
H H8A 0.3297 0.2573 0.0976 0.025 Uiso calc R 1 1
C C9 0.54141(7) 0.51468(16) 0.14053(8) 0.0188(3) Uani d . 1 1
C C10 0.59328(7) 0.60408(16) 0.20508(8) 0.0206(3) Uani d . 1 1
H H10A 0.5775 0.6654 0.2366 0.025 Uiso calc R 1 1
C C11 0.66769(7) 0.60418(16) 0.22374(8) 0.0201(3) Uani d . 1 1
H H11A 0.7030 0.6635 0.2685 0.024 Uiso calc R 1 1
C C12 0.69054(7) 0.51723(15) 0.17669(8) 0.0189(3) Uani d . 1 1
C C13 0.63915(7) 0.42696(16) 0.11247(8) 0.0204(3) Uani d . 1 1
H H13A 0.6548 0.3671 0.0804 0.024 Uiso calc R 1 1
C C14 0.56517(7) 0.42431(16) 0.09521(8) 0.0197(3) Uani d . 1 1
H H14A 0.5304 0.3604 0.0521 0.024 Uiso calc R 1 1
C C15 0.76862(7) 0.52180(16) 0.19011(8) 0.0206(3) Uani d . 1 1
C C16 0.89312(7) 0.58733(19) 0.27969(9) 0.0289(3) Uani d . 1 1
H H16A 0.9252 0.6008 0.3375 0.043 Uiso calc R 1 1
H H16B 0.8997 0.6789 0.2512 0.043 Uiso calc R 1 1
H H16C 0.9066 0.4882 0.2619 0.043 Uiso calc R 1 1

loop_
_atom_site_aniso_label
_atom_site_aniso_U_11
_atom_site_aniso_U_22
_atom_site_aniso_U_33
_atom_site_aniso_U_12
_atom_site_aniso_U_13
_atom_site_aniso_U_23
O1 0.0154(5) 0.0204(5) 0.0315(5) -0.0001(4) 0.0110(4) 0.0023(4)
O2 0.0175(5) 0.0207(5) 0.0339(5) 0.0015(4) 0.0119(4) -0.0003(4)
O3 0.0263(5) 0.0246(5) 0.0434(6) -0.0047(4) 0.0214(5) -0.0125(5)
O4 0.0193(5) 0.0267(5) 0.0272(5) 0.0007(4) 0.0142(4) 0.0032(4)
O5 0.0147(4) 0.0331(6) 0.0258(5) -0.0010(4) 0.0084(4) -0.0031(4)
O6 0.0215(5) 0.0371(6) 0.0365(6) -0.0022(4) 0.0170(5) -0.0112(5)
N1 0.0128(5) 0.0225(6) 0.0228(6) 0.0013(4) 0.0075(4) -0.0013(5)
C1 0.0149(6) 0.0256(7) 0.0309(7) -0.0014(5) 0.0107(6) 0.0017(6)
C2 0.0181(6) 0.0199(7) 0.0176(6) -0.0011(5) 0.0082(5) -0.0019(5)
C3 0.0160(6) 0.0225(7) 0.0158(6) 0.0004(5) 0.0073(5) -0.0002(5)
C4 0.0176(6) 0.0199(7) 0.0163(6) 0.0025(5) 0.0080(5) 0.0000(5)
C5 0.0181(6) 0.0205(7) 0.0158(6) -0.0007(5) 0.0089(5) -0.0010(5)
C6 0.0173(6) 0.0248(7) 0.0152(6) 0.0022(5) 0.0076(5) -0.0008(5)
C7 0.0192(6) 0.0205(7) 0.0230(7) 0.0035(5) 0.0096(5) 0.0011(5)
C8 0.0202(6) 0.0203(7) 0.0213(7) -0.0008(5) 0.0099(5) 0.0005(5)
C9 0.0158(6) 0.0204(7) 0.0198(7) 0.0026(5) 0.0081(5) 0.0036(5)
C10 0.0201(6) 0.0245(7) 0.0184(6) 0.0038(5) 0.0100(5) 0.0004(5)
C11 0.0178(6) 0.0228(7) 0.0172(6) 0.0009(5) 0.0064(5) 0.0007(5)
C12 0.0160(6) 0.0188(7) 0.0214(7) 0.0026(5) 0.0086(5) 0.0034(5)
C13 0.0205(6) 0.0189(7) 0.0235(7) 0.0036(5) 0.0119(5) -0.0001(5)
C14 0.0182(6) 0.0193(7) 0.0199(6) 0.0006(5) 0.0077(5) -0.0002(5)
C15 0.0187(6) 0.0164(7) 0.0258(7) 0.0006(5) 0.0099(6) -0.0001(5)
C16 0.0155(6) 0.0345(8) 0.0337(8) -0.0018(6) 0.0094(6) -0.0025(7)

loop_
_atom_type_symbol
_atom_type_description
_atom_type_scat_dispersion_real
_atom_type_scat_dispersion_imag
_atom_type_scat_source
C C 0.0033 0.0016 'International Tables Vol C Tables 4.2.6.8 and 6.1.1.4'
H H 0.0000 0.0000 'International Tables Vol C Tables 4.2.6.8 and 6.1.1.4'
N N 0.0061 0.0033 'International Tables Vol C Tables 4.2.6.8 and 6.1.1.4'
O O 0.0106 0.0060 'International Tables Vol C Tables 4.2.6.8 and 6.1.1.4'

loop_
_geom_angle_atom_site_label_1
_geom_angle_atom_site_label_2
_geom_angle_atom_site_label_3
_geom_angle
C2 O1 C1 114.26(10)
C15 O5 C16 115.38(11)
O3 N1 O4 124.13(11)
O3 N1 C5 117.62(10)
O4 N1 C5 118.25(10)
O1 C1 H1A 109.5
O1 C1 H1B 109.5
H1A C1 H1B 109.5
O1 C1 H1C 109.5
H1A C1 H1C 109.5
H1B C1 H1C 109.5
O2 C2 O1 123.70(11)
O2 C2 C3 123.34(12)
O1 C2 C3 112.95(11)
C4 C3 C8 120.06(12)
C4 C3 C2 117.06(11)
C8 C3 C2 122.87(11)
C5 C4 C3 118.53(11)
C5 C4 H4A 120.7
C3 C4 H4A 120.7
C4 C5 C6 123.42(12)
C4 C5 N1 116.52(11)
C6 C5 N1 120.03(11)
C5 C6 C7 116.40(12)
C5 C6 C9 123.47(12)
C7 C6 C9 120.11(11)
C8 C7 C6 121.69(12)
C8 C7 H7A 119.2
C6 C7 H7A 119.2
C7 C8 C3 119.86(12)
C7 C8 H8A 120.1
C3 C8 H8A 120.1
C14 C9 C10 119.29(12)
C14 C9 C6 119.63(11)
C10 C9 C6 121.06(12)
C11 C10 C9 120.51(12)
C11 C10 H10A 119.7
C9 C10 H10A 119.7
C10 C11 C12 119.77(12)
C10 C11 H11A 120.1
C12 C11 H11A 120.1
C11 C12 C13 120.00(12)
C11 C12 C15 122.29(12)
C13 C12 C15 117.66(12)
C14 C13 C12 119.98(12)
C14 C13 H13A 120.0
C12 C13 H13A 120.0
C13 C14 C9 120.40(12)
C13 C14 H14A 119.8
C9 C14 H14A 119.8
O6 C15 O5 123.68(12)
O6 C15 C12 123.98(12)
O5 C15 C12 112.34(12)
O5 C16 H16A 109.5
O5 C16 H16B 109.5
H16A C16 H16B 109.5
O5 C16 H16C 109.5
H16A C16 H16C 109.5
H16B C16 H16C 109.5

loop_
_geom_bond_atom_site_label_1
_geom_bond_atom_site_label_2
_geom_bond_distance
O1 C2 1.3331(16)
O1 C1 1.4504(14)
O2 C2 1.2030(16)
O3 N1 1.2235(14)
O4 N1 1.2240(14)
O5 C15 1.3364(16)
O5 C16 1.4461(15)
O6 C15 1.2030(17)
N1 C5 1.4716(17)
C1 H1A 0.9800
C1 H1B 0.9800
C1 H1C 0.9800
C2 C3 1.4913(17)
C3 C4 1.3866(18)
C3 C8 1.3902(18)
C4 C5 1.3828(17)
C4 H4A 0.9500
C5 C6 1.3928(18)
C6 C7 1.3942(19)
C6 C9 1.4906(17)
C7 C8 1.3883(18)
C7 H7A 0.9500
C8 H8A 0.9500
C9 C14 1.3905(19)
C9 C10 1.3932(18)
C10 C11 1.3853(17)
C10 H10A 0.9500
C11 C12 1.3894(18)
C11 H11A 0.9500
C12 C13 1.3905(18)
C12 C15 1.4891(18)
C13 C14 1.3841(17)
C13 H13A 0.9500
C14 H14A 0.9500
C16 H16A 0.9800
C16 H16B 0.9800
C16 H16C 0.9800

loop_
_geom_hbond_atom_site_label_D
_geom_hbond_atom_site_label_H
_geom_hbond_atom_site_label_A
_geom_hbond_site_symmetry_A
_geom_hbond_distance_DH
_geom_hbond_distance_HA
_geom_hbond_distance_DA
_geom_hbond_angle_DHA
C4 H4A O6 3_455 0.95 2.50 3.3405(16) 147.6
C13 H13A O2 3_545 0.95 2.39 3.2435(16) 150.1
C14 H14A O4 5_665 0.95 2.59 3.3954(16) 142.5

loop_
_geom_torsion_atom_site_label_1
_geom_torsion_atom_site_label_2
_geom_torsion_atom_site_label_3
_geom_torsion_atom_site_label_4
_geom_torsion
C1 O1 C2 O2 -1.86(18)
C1 O1 C2 C3 177.73(10)
O2 C2 C3 C4 4.93(19)
O1 C2 C3 C4 -174.66(11)
O2 C2 C3 C8 -175.54(13)
O1 C2 C3 C8 4.87(18)
C8 C3 C4 C5 1.65(19)
C2 C3 C4 C5 -178.80(11)
C3 C4 C5 C6 -1.81(19)
C3 C4 C5 N1 176.20(11)
O3 N1 C5 C4 48.64(15)
O4 N1 C5 C4 -130.48(12)
O3 N1 C5 C6 -133.27(12)
O4 N1 C5 C6 47.60(16)
C4 C5 C6 C7 0.46(19)
N1 C5 C6 C7 -177.48(11)
C4 C5 C6 C9 -178.14(12)
N1 C5 C6 C9 3.91(19)
C5 C6 C7 C8 1.06(19)
C9 C6 C7 C8 179.72(12)
C6 C7 C8 C3 -1.2(2)
C4 C3 C8 C7 -0.20(19)
C2 C3 C8 C7 -179.73(11)
C5 C6 C9 C14 -125.48(14)
C7 C6 C9 C14 55.96(17)
C5 C6 C9 C10 56.00(18)
C7 C6 C9 C10 -122.56(14)
C14 C9 C10 C11 0.48(19)
C6 C9 C10 C11 179.01(12)
C9 C10 C11 C12 1.38(19)
C10 C11 C12 C13 -1.77(19)
C10 C11 C12 C15 175.57(12)
C11 C12 C13 C14 0.28(19)
C15 C12 C13 C14 -177.17(12)
C12 C13 C14 C9 1.60(19)
C10 C9 C14 C13 -1.98(19)
C6 C9 C14 C13 179.47(12)
C16 O5 C15 O6 0.21(19)
C16 O5 C15 C12 -179.65(11)
C11 C12 C15 O6 -162.42(13)
C13 C12 C15 O6 15.0(2)
C11 C12 C15 O5 17.44(18)
C13 C12 C15 O5 -165.16(12)
